data_7049960
loop_
_publ_author_name
'Quintal, Susana'
'Pires da Silva, Maria Jo\~ao'
'Martins, Soraia R. M.'
'Sales, Rita'
'F\'elix, V\'itor'
'Drew, Michael G. B.'
'Meireles, Margarida'
'Mourato, Ana C.'
'Nunes, Carla D.'
'Saraiva, Marta S.'
'Machuqueiro, Miguel'
'Calhorda, Maria Jos\'e'

_publ_section_title
;
 Molybdenum(ii) complexes with p-substituted BIAN ligands: synthesis,
 characterization, biological activity and computational study.
;
_journal_issue 23
_journal_name_full 'Dalton transactions (Cambridge, England : 2003)'
_journal_page_first 8449
_journal_page_last 8463
_journal_paper_doi 10.1039/c9dt00469f
_journal_volume 48
_journal_year 2019
_chemical_formula_sum 'C34 H28 F3 Mo N3 O7 S'
_chemical_formula_weight 775.59
_space_group_crystal_system triclinic
_space_group_IT_number 2
_space_group_name_Hall '-P 1'
_space_group_name_H-M_alt 'P -1'
_symmetry_space_group_name_Hall '-P 1'
_symmetry_space_group_name_H-M 'P -1'
_atom_sites_solution_hydrogens mixed
_audit_creation_method SHELXL-2018/3
_audit_update_record
;
2019-04-10 deposited with the CCDC.    2019-04-26 downloaded from the CCDC.
;
_cell_angle_alpha 66.621(6)
_cell_angle_beta 71.534(5)
_cell_angle_gamma 72.517(5)
_cell_formula_units_Z 2
_cell_length_a 9.9182(6)
_cell_length_b 13.4256(8)
_cell_length_c 14.5907(8)
_cell_measurement_reflns_used 8078
_cell_measurement_temperature 293(2)
_cell_measurement_theta_max 24.998
_cell_measurement_theta_min 2.653
_cell_volume 1657.12(19)
_computing_cell_refinement 'Crysalis, Oxford Diffraction'
_computing_data_collection 'Crysalis, Oxford Diffraction'
_computing_data_reduction 'Crysalis, Oxford Diffraction'
_computing_molecular_graphics 'Mercury (Macrae et al 2008)'
_computing_publication_material 'SHELXL-2016/6, PLATON, WINGX (Ferrugia, 2012)'
_computing_structure_refinement 'SHELXL-2018/3 (Sheldrick, 2018)'
_computing_structure_solution 'SHELXS-2013/1 (Sheldrick, 2008)'
_diffrn_ambient_temperature 293(2)
_diffrn_measured_fraction_theta_full 0.984
_diffrn_measured_fraction_theta_max 0.984
_diffrn_measurement_device_type 'Oxford Diffraction X-Calibur System'
_diffrn_measurement_method '321 frames, counting time 10 s.'
_diffrn_radiation_type MoK\a
_diffrn_radiation_wavelength 0.71073
_diffrn_reflns_av_R_equivalents 0.0134
_diffrn_reflns_av_unetI/netI 0.0183
_diffrn_reflns_Laue_measured_fraction_full 0.984
_diffrn_reflns_Laue_measured_fraction_max 0.984
_diffrn_reflns_limit_h_max 9
_diffrn_reflns_limit_h_min -11
_diffrn_reflns_limit_k_max 10
_diffrn_reflns_limit_k_min -15
_diffrn_reflns_limit_l_max 14
_diffrn_reflns_limit_l_min -17
_diffrn_reflns_number 8078
_diffrn_reflns_point_group_measured_fraction_full 0.984
_diffrn_reflns_point_group_measured_fraction_max 0.984
_diffrn_reflns_theta_full 24.998
_diffrn_reflns_theta_max 24.998
_diffrn_reflns_theta_min 2.653
_diffrn_standards_decay_% n/a
_diffrn_standards_interval_count n/a
_diffrn_standards_interval_time n/a
_exptl_absorpt_coefficient_mu 0.529
_exptl_absorpt_correction_T_max 1.000
_exptl_absorpt_correction_T_min 0.912
_exptl_absorpt_correction_type empirical
_exptl_absorpt_process_details 'ABSPACK, Oxford Diffraction Ltd'
_exptl_crystal_colour dark
_exptl_crystal_density_diffrn 1.554
_exptl_crystal_description block
_exptl_crystal_F_000 788
_exptl_crystal_size_max 0.25
_exptl_crystal_size_mid 0.23
_exptl_crystal_size_min 0.17
_refine_diff_density_max 0.358
_refine_diff_density_min -0.279
_refine_diff_density_rms 0.049
_refine_ls_extinction_method none
_refine_ls_goodness_of_fit_ref 1.060
_refine_ls_hydrogen_treatment mixed
_refine_ls_matrix_type full
_refine_ls_number_parameters 533
_refine_ls_number_reflns 5726
_refine_ls_number_restraints 60
_refine_ls_restrained_S_all 1.065
_refine_ls_R_factor_all 0.0278
_refine_ls_R_factor_gt 0.0248
_refine_ls_shift/su_max 0.001
_refine_ls_shift/su_mean 0.000
_refine_ls_structure_factor_coef Fsqd
_refine_ls_weighting_details 'w=1/[\s^2^(Fo^2^)+(0.0269P)^2^+1.2115P] where P=(Fo^2^+2Fc^2^)/3'
_refine_ls_weighting_scheme calc
_refine_ls_wR_factor_gt 0.0605
_refine_ls_wR_factor_ref 0.0616
_reflns_Friedel_coverage 0.000
_reflns_number_gt 5342
_reflns_number_total 5726
_reflns_threshold_expression 'I > 2\s(I)'
_cod_data_source_file c9dt00469f2.cif
_cod_data_source_block compound_3c
_cod_depositor_comments 'Adding full bibliography for 7049960--7049961.cif.'
_cod_database_code 7049960
_shelx_shelxl_version_number 2018/3
_shelx_space_group_comment
;
The symmetry employed for this shelxl refinement is uniquely defined
by the following loop, which should always be used as a source of
symmetry information in preference to the above space-group names.
They are only intended as comments.
;

loop_
_space_group_symop_operation_xyz
'x, y, z'
'-x, -y, -z'

loop_
_atom_site_label
_atom_site_type_symbol
_atom_site_fract_x
_atom_site_fract_y
_atom_site_fract_z
_atom_site_U_iso_or_equiv
_atom_site_adp_type
_atom_site_occupancy
_atom_site_site_symmetry_order
_atom_site_calc_flag
_atom_site_refinement_flags_posn
_atom_site_refinement_flags_adp
_atom_site_refinement_flags_occupancy
_atom_site_disorder_assembly
_atom_site_disorder_group
Mo Mo 0.62886(2) 0.59367(2) 0.66864(2) 0.02130(6) Uani 1 1 d . . . . .
O5 O 0.77228(18) 0.37227(13) 0.81224(12) 0.0402(4) Uani 1 1 d . . . . .
O7 O 0.41676(17) 0.43774(14) 0.72476(13) 0.0403(4) Uani 1 1 d . . . . .
O38 O 1.32167(15) 0.73701(12) 0.43138(11) 0.0309(3) Uani 1 1 d . . . . .
O48 O 0.01601(16) 0.54027(14) 1.08740(13) 0.0428(4) Uani 1 1 d . . . . .
N31 N 0.76408(17) 0.70335(13) 0.66953(12) 0.0238(3) Uani 1 1 d . . . . .
N41 N 0.51549(17) 0.65381(13) 0.79939(12) 0.0235(3) Uani 1 1 d . . . . .
N51 N 0.49489(19) 0.75226(15) 0.59192(14) 0.0303(4) Uani 1 1 d . . . . .
C1 C 0.6286(2) 0.5597(2) 0.52317(17) 0.0317(5) Uani 1 1 d . . . . .
H1A H 0.630(3) 0.483(2) 0.5410(18) 0.038 Uiso 1 1 d . U . . .
H1B H 0.557(3) 0.613(2) 0.4900(19) 0.038 Uiso 1 1 d . U . . .
C2 C 0.7549(2) 0.59175(18) 0.51392(16) 0.0282(4) Uani 1 1 d . . . . .
H2 H 0.770(2) 0.663(2) 0.4724(18) 0.034 Uiso 1 1 d . U . . .
C3 C 0.8451(2) 0.51586(19) 0.57897(16) 0.0284(4) Uani 1 1 d . . . . .
H3A H 0.852(2) 0.440(2) 0.5939(18) 0.034 Uiso 1 1 d . U . . .
H3B H 0.928(3) 0.5337(19) 0.5813(17) 0.034 Uiso 1 1 d . U . . .
C4 C 0.7222(2) 0.45606(18) 0.75898(16) 0.0277(4) Uani 1 1 d . . . . .
C6 C 0.4917(2) 0.49897(18) 0.70222(16) 0.0291(5) Uani 1 1 d . . . . .
C11 C 0.7121(2) 0.74583(16) 0.74164(15) 0.0242(4) Uani 1 1 d . . . . .
C12 C 0.7626(2) 0.81403(16) 0.77649(16) 0.0266(4) Uani 1 1 d . . . . .
C13 C 0.8793(2) 0.86492(17) 0.74215(18) 0.0324(5) Uani 1 1 d . . . . .
H13 H 0.947396 0.861682 0.682037 0.039 Uiso 1 1 calc R U . . .
C14 C 0.8928(3) 0.92212(18) 0.80062(19) 0.0381(5) Uani 1 1 d . . . . .
H14 H 0.970401 0.957813 0.777429 0.046 Uiso 1 1 calc R U . . .
C15 C 0.7960(3) 0.92698(18) 0.89004(19) 0.0387(5) Uani 1 1 d . . . . .
H15 H 0.809841 0.964809 0.926603 0.046 Uiso 1 1 calc R U . . .
C16 C 0.6750(3) 0.87537(17) 0.92795(17) 0.0328(5) Uani 1 1 d . . . . .
C17 C 0.5684(3) 0.87050(19) 1.01962(18) 0.0395(6) Uani 1 1 d . . . . .
H17 H 0.574281 0.903304 1.063293 0.047 Uiso 1 1 calc R U . . .
C18 C 0.4563(3) 0.81787(19) 1.04496(17) 0.0400(6) Uani 1 1 d . . . . .
H18 H 0.387561 0.816104 1.105886 0.048 Uiso 1 1 calc R U . . .
C19 C 0.4409(2) 0.76635(17) 0.98258(16) 0.0311(5) Uani 1 1 d . . . . .
H19 H 0.362778 0.732282 1.001238 0.037 Uiso 1 1 calc R U . . .
C20 C 0.5439(2) 0.76759(16) 0.89366(15) 0.0254(4) Uani 1 1 d . . . . .
C21 C 0.5734(2) 0.71885(15) 0.81375(15) 0.0233(4) Uani 1 1 d . . . . .
C22 C 0.6608(2) 0.82150(16) 0.86751(16) 0.0264(4) Uani 1 1 d . . . . .
C32 C 0.9058(2) 0.71883(16) 0.60674(15) 0.0231(4) Uani 1 1 d . . . . .
C33 C 1.0269(2) 0.66115(17) 0.64844(16) 0.0280(4) Uani 1 1 d . . . . .
H33 H 1.015397 0.616747 0.717020 0.034 Uiso 1 1 calc R U . . .
C34 C 1.1634(2) 0.67032(17) 0.58756(16) 0.0276(4) Uani 1 1 d . . . . .
H34 H 1.244337 0.632082 0.615269 0.033 Uiso 1 1 calc R U . . .
C35 C 1.1814(2) 0.73623(17) 0.48499(15) 0.0249(4) Uani 1 1 d . . . . .
C36 C 1.0607(2) 0.79423(17) 0.44384(15) 0.0258(4) Uani 1 1 d . . . . .
H36 H 1.071997 0.839461 0.375513 0.031 Uiso 1 1 calc R U . . .
C37 C 0.9227(2) 0.78431(16) 0.50540(15) 0.0255(4) Uani 1 1 d . . . . .
H37 H 0.841509 0.822155 0.477862 0.031 Uiso 1 1 calc R U . . .
C39 C 1.3470(3) 0.7943(2) 0.32370(17) 0.0425(6) Uani 1 1 d . . . . .
H39A H 1.302836 0.764917 0.292731 0.064 Uiso 1 1 calc R U . . .
H39B H 1.449549 0.784795 0.294829 0.064 Uiso 1 1 calc R U . . .
H39C H 1.305660 0.871673 0.310979 0.064 Uiso 1 1 calc R U . . .
C42 C 0.3806(2) 0.62707(16) 0.86706(15) 0.0237(4) Uani 1 1 d . . . . .
C43 C 0.2571(2) 0.70814(18) 0.87333(17) 0.0317(5) Uani 1 1 d . . . . .
H43 H 0.258113 0.780588 0.829298 0.038 Uiso 1 1 calc R U . . .
C44 C 0.1314(2) 0.68183(19) 0.94513(18) 0.0345(5) Uani 1 1 d . . . . .
H44 H 0.048015 0.736544 0.948996 0.041 Uiso 1 1 calc R U . . .
C45 C 0.1298(2) 0.57441(19) 1.01095(16) 0.0305(5) Uani 1 1 d . . . . .
C46 C 0.2523(2) 0.49250(18) 1.00045(16) 0.0309(5) Uani 1 1 d . . . . .
H46 H 0.250157 0.419434 1.042358 0.037 Uiso 1 1 calc R U . . .
C47 C 0.3768(2) 0.51805(17) 0.92883(16) 0.0271(4) Uani 1 1 d . . . . .
H47 H 0.458195 0.462458 0.921827 0.033 Uiso 1 1 calc R U . . .
C49 C -0.1011(3) 0.6238(3) 1.1129(2) 0.0606(8) Uani 1 1 d . . . . .
H49A H -0.145861 0.665503 1.055713 0.091 Uiso 1 1 calc R U . . .
H49B H -0.065209 0.672356 1.129042 0.091 Uiso 1 1 calc R U . . .
H49C H -0.171180 0.589913 1.171125 0.091 Uiso 1 1 calc R U . . .
C52 C 0.4282(3) 0.83255(19) 0.55006(19) 0.0370(5) Uani 1 1 d . . . . .
C53 C 0.3436(3) 0.9362(2) 0.4941(2) 0.0563(8) Uani 1 1 d . . . . .
H53A H 0.342370 0.994383 0.516972 0.084 Uiso 1 1 calc R U . . .
H53B H 0.246043 0.927581 0.506455 0.084 Uiso 1 1 calc R U . . .
H53C H 0.386788 0.954581 0.422040 0.084 Uiso 1 1 calc R U . . .
S71 S 0.3042(4) 1.0524(3) 0.7321(3) 0.0481(8) Uani 0.548(9) 1 d D U P A 1
S81 S 0.3051(4) 1.0379(3) 0.7041(4) 0.0388(8) Uani 0.452(9) 1 d D U P A 2
F86 F 0.2627(8) 1.1745(13) 0.8002(12) 0.246(7) Uani 0.452(9) 1 d D U P A 2
F87 F 0.1587(14) 1.0417(19) 0.8857(8) 0.247(11) Uani 0.452(9) 1 d D U P A 2
F88 F 0.0745(8) 1.1670(11) 0.7663(10) 0.135(4) Uani 0.452(9) 1 d D U P A 2
O82 O 0.2168(8) 0.9813(8) 0.6908(6) 0.0602(19) Uani 0.452(9) 1 d D U P A 2
O83 O 0.4315(6) 0.9702(6) 0.7400(6) 0.078(2) Uani 0.452(9) 1 d D U P A 2
O84 O 0.3389(9) 1.1269(6) 0.6152(5) 0.0502(17) Uani 0.452(9) 1 d D U P A 2
C85 C 0.1975(12) 1.1105(15) 0.7911(10) 0.135(7) Uani 0.452(9) 1 d D U P A 2
F76 F 0.1387(7) 0.9780(4) 0.9080(5) 0.0781(16) Uani 0.548(9) 1 d D U P A 1
F77 F 0.1767(11) 1.1381(4) 0.8730(6) 0.115(3) Uani 0.548(9) 1 d D U P A 1
F78 F 0.0319(7) 1.1214(5) 0.8052(5) 0.0777(16) Uani 0.548(9) 1 d D U P A 1
O72 O 0.4240(6) 1.0186(6) 0.7784(5) 0.0801(19) Uani 0.548(9) 1 d D U P A 1
O74 O 0.3023(9) 1.1550(6) 0.6518(6) 0.078(2) Uani 0.548(9) 1 d D U P A 1
O73 O 0.2560(11) 0.9699(8) 0.7212(7) 0.106(3) Uani 0.548(9) 1 d D U P A 1
C75 C 0.1583(10) 1.0743(5) 0.8312(6) 0.053(2) Uani 0.548(9) 1 d D U P A 1

loop_
_atom_site_aniso_label
_atom_site_aniso_U_11
_atom_site_aniso_U_22
_atom_site_aniso_U_33
_atom_site_aniso_U_23
_atom_site_aniso_U_13
_atom_site_aniso_U_12
Mo 0.01724(9) 0.02319(10) 0.02305(10) -0.00861(7) -0.00224(6) -0.00468(6)
O5 0.0411(9) 0.0335(9) 0.0335(9) -0.0026(7) -0.0089(7) -0.0012(7)
O7 0.0303(8) 0.0432(9) 0.0515(10) -0.0196(8) 0.0017(7) -0.0197(7)
O38 0.0198(7) 0.0403(9) 0.0276(8) -0.0081(7) -0.0007(6) -0.0083(6)
O48 0.0247(8) 0.0515(10) 0.0385(9) -0.0074(8) 0.0054(7) -0.0125(7)
N31 0.0199(8) 0.0257(9) 0.0232(9) -0.0058(7) -0.0041(7) -0.0051(7)
N41 0.0211(8) 0.0225(8) 0.0246(9) -0.0066(7) -0.0040(7) -0.0044(7)
N51 0.0307(10) 0.0285(10) 0.0360(10) -0.0134(8) -0.0120(8) -0.0037(8)
C1 0.0349(12) 0.0345(12) 0.0300(12) -0.0155(10) -0.0087(10) -0.0052(10)
C2 0.0310(11) 0.0304(11) 0.0230(10) -0.0119(9) 0.0012(9) -0.0094(9)
C3 0.0223(11) 0.0335(12) 0.0298(11) -0.0157(9) 0.0029(9) -0.0084(9)
C4 0.0241(10) 0.0327(12) 0.0261(11) -0.0126(9) 0.0004(9) -0.0081(9)
C6 0.0228(10) 0.0330(11) 0.0297(11) -0.0133(9) -0.0020(9) -0.0032(9)
C11 0.0223(10) 0.0235(10) 0.0240(10) -0.0040(8) -0.0064(8) -0.0047(8)
C12 0.0279(11) 0.0221(10) 0.0286(11) -0.0041(8) -0.0115(9) -0.0040(8)
C13 0.0327(12) 0.0272(11) 0.0362(12) -0.0055(9) -0.0120(10) -0.0072(9)
C14 0.0407(13) 0.0278(11) 0.0511(15) -0.0058(10) -0.0227(12) -0.0111(10)
C15 0.0530(15) 0.0283(12) 0.0446(14) -0.0113(10) -0.0266(12) -0.0065(10)
C16 0.0444(13) 0.0233(11) 0.0320(12) -0.0070(9) -0.0187(10) -0.0007(9)
C17 0.0599(16) 0.0314(12) 0.0313(12) -0.0140(10) -0.0171(11) -0.0028(11)
C18 0.0556(15) 0.0339(12) 0.0245(11) -0.0096(10) -0.0059(11) -0.0044(11)
C19 0.0370(12) 0.0244(11) 0.0255(11) -0.0055(9) -0.0050(9) -0.0034(9)
C20 0.0295(11) 0.0192(10) 0.0231(10) -0.0033(8) -0.0085(8) -0.0015(8)
C21 0.0226(10) 0.0196(9) 0.0227(10) -0.0033(8) -0.0047(8) -0.0028(8)
C22 0.0319(11) 0.0190(10) 0.0264(11) -0.0040(8) -0.0131(9) -0.0006(8)
C32 0.0206(10) 0.0261(10) 0.0236(10) -0.0085(8) -0.0034(8) -0.0077(8)
C33 0.0257(10) 0.0328(11) 0.0228(10) -0.0042(9) -0.0074(8) -0.0069(9)
C34 0.0214(10) 0.0338(11) 0.0263(11) -0.0072(9) -0.0088(8) -0.0039(8)
C35 0.0219(10) 0.0277(10) 0.0264(10) -0.0097(8) -0.0036(8) -0.0075(8)
C36 0.0258(10) 0.0275(10) 0.0214(10) -0.0028(8) -0.0049(8) -0.0094(8)
C37 0.0220(10) 0.0254(10) 0.0287(11) -0.0061(8) -0.0095(8) -0.0040(8)
C39 0.0337(13) 0.0548(15) 0.0283(12) -0.0072(11) 0.0021(10) -0.0126(11)
C42 0.0214(10) 0.0271(10) 0.0219(10) -0.0078(8) -0.0022(8) -0.0071(8)
C43 0.0276(11) 0.0252(11) 0.0346(12) -0.0057(9) -0.0040(9) -0.0034(9)
C44 0.0224(11) 0.0341(12) 0.0398(13) -0.0122(10) -0.0043(9) 0.0014(9)
C45 0.0226(10) 0.0412(12) 0.0253(11) -0.0087(9) -0.0028(8) -0.0089(9)
C46 0.0280(11) 0.0273(11) 0.0292(11) -0.0004(9) -0.0057(9) -0.0073(9)
C47 0.0226(10) 0.0269(11) 0.0283(11) -0.0075(9) -0.0057(8) -0.0024(8)
C49 0.0275(13) 0.073(2) 0.0609(18) -0.0215(16) 0.0151(12) -0.0095(13)
C52 0.0393(13) 0.0333(13) 0.0492(14) -0.0205(11) -0.0200(12) -0.0023(11)
C53 0.0691(19) 0.0305(13) 0.082(2) -0.0221(13) -0.0505(17) 0.0127(12)
S71 0.0644(12) 0.0368(11) 0.0405(17) 0.0057(10) -0.0199(12) -0.0235(8)
S81 0.0397(10) 0.0327(14) 0.0333(16) 0.0027(10) -0.0136(10) -0.0054(8)
F86 0.095(5) 0.510(18) 0.329(13) -0.375(14) 0.014(7) -0.074(8)
F87 0.150(9) 0.54(3) 0.044(6) -0.080(14) 0.013(5) -0.118(17)
F88 0.052(4) 0.194(10) 0.222(11) -0.172(10) -0.009(5) 0.004(5)
O82 0.067(4) 0.075(4) 0.048(4) -0.035(3) 0.014(3) -0.036(3)
O83 0.055(3) 0.060(4) 0.072(4) 0.020(3) -0.029(3) 0.010(3)
O84 0.045(3) 0.056(3) 0.040(3) 0.005(2) -0.017(3) -0.019(3)
C85 0.058(6) 0.32(2) 0.073(9) -0.110(11) 0.002(6) -0.062(10)
F76 0.105(4) 0.069(3) 0.045(3) -0.0015(18) -0.014(3) -0.023(2)
F77 0.187(8) 0.094(3) 0.119(5) -0.059(3) -0.084(5) -0.024(3)
F78 0.069(4) 0.079(3) 0.094(3) -0.039(3) -0.030(3) 0.000(2)
O72 0.065(3) 0.075(4) 0.074(4) 0.013(3) -0.038(3) -0.005(3)
O74 0.070(4) 0.070(4) 0.070(5) 0.038(3) -0.039(4) -0.039(3)
O73 0.163(8) 0.074(4) 0.111(7) -0.044(5) -0.019(5) -0.059(5)
C75 0.080(6) 0.054(3) 0.039(5) -0.016(3) -0.027(4) -0.021(3)

loop_
_atom_type_symbol
_atom_type_description
_atom_type_scat_dispersion_real
_atom_type_scat_dispersion_imag
_atom_type_scat_source
C C 0.0033 0.0016 'International Tables Vol C Tables 4.2.6.8 and 6.1.1.4'
H H 0.0000 0.0000 'International Tables Vol C Tables 4.2.6.8 and 6.1.1.4'
F F 0.0171 0.0103 'International Tables Vol C Tables 4.2.6.8 and 6.1.1.4'
Mo Mo -1.6832 0.6857 'International Tables Vol C Tables 4.2.6.8 and 6.1.1.4'
N N 0.0061 0.0033 'International Tables Vol C Tables 4.2.6.8 and 6.1.1.4'
O O 0.0106 0.0060 'International Tables Vol C Tables 4.2.6.8 and 6.1.1.4'
S S 0.1246 0.1234 'International Tables Vol C Tables 4.2.6.8 and 6.1.1.4'

loop_
_geom_angle_atom_site_label_1
_geom_angle_atom_site_label_2
_geom_angle_atom_site_label_3
_geom_angle
C4 Mo C6 79.62(9)
C4 Mo N41 90.74(7)
C6 Mo N41 93.51(7)
C4 Mo C2 102.96(8)
C6 Mo C2 102.54(8)
N41 Mo C2 160.45(7)
C4 Mo N51 169.70(7)
C6 Mo N51 97.37(8)
N41 Mo N51 79.57(6)
C2 Mo N51 87.29(8)
C4 Mo N31 96.10(7)
C6 Mo N31 166.02(7)
N41 Mo N31 73.13(6)
C2 Mo N31 91.38(7)
N51 Mo N31 84.48(6)
C4 Mo C3 68.84(8)
C6 Mo C3 106.26(8)
N41 Mo C3 147.79(7)
C2 Mo C3 35.94(8)
N51 Mo C3 121.40(7)
N31 Mo C3 84.20(7)
C4 Mo C1 107.65(8)
C6 Mo C1 69.20(8)
N41 Mo C1 151.22(7)
C2 Mo C1 35.50(8)
N51 Mo C1 80.10(8)
N31 Mo C1 124.67(7)
C3 Mo C1 60.99(8)
C35 O38 C39 117.89(16)
C45 O48 C49 117.09(19)
C11 N31 C32 117.87(16)
C11 N31 Mo 114.76(13)
C32 N31 Mo 126.96(12)
C21 N41 C42 118.55(17)
C21 N41 Mo 117.30(13)
C42 N41 Mo 124.13(12)
C52 N51 Mo 177.92(19)
C2 C1 Mo 67.19(12)
C2 C1 H1A 118.8(15)
Mo C1 H1A 109.0(15)
C2 C1 H1B 118.1(15)
Mo C1 H1B 110.2(15)
H1A C1 H1B 120(2)
C1 C2 C3 115.5(2)
C1 C2 Mo 77.31(13)
C3 C2 Mo 76.02(12)
C1 C2 H2 120.2(15)
C3 C2 H2 123.8(14)
Mo C2 H2 109.6(14)
C2 C3 Mo 68.04(12)
C2 C3 H3A 118.0(14)
Mo C3 H3A 111.7(14)
C2 C3 H3B 120.7(14)
Mo C3 H3B 114.8(14)
H3A C3 H3B 115(2)
O5 C4 Mo 176.60(18)
O7 C6 Mo 175.88(19)
N31 C11 C12 134.53(18)
N31 C11 C21 117.64(17)
C12 C11 C21 107.73(17)
C13 C12 C22 119.3(2)
C13 C12 C11 135.3(2)
C22 C12 C11 105.39(17)
C12 C13 C14 118.2(2)
C12 C13 H13 120.9
C14 C13 H13 120.9
C15 C14 C13 122.4(2)
C15 C14 H14 118.8
C13 C14 H14 118.8
C14 C15 C16 121.0(2)
C14 C15 H15 119.5
C16 C15 H15 119.5
C22 C16 C17 116.3(2)
C22 C16 C15 115.9(2)
C17 C16 C15 127.8(2)
C18 C17 C16 120.6(2)
C18 C17 H17 119.7
C16 C17 H17 119.7
C17 C18 C19 122.7(2)
C17 C18 H18 118.6
C19 C18 H18 118.6
C20 C19 C18 118.4(2)
C20 C19 H19 120.8
C18 C19 H19 120.8
C19 C20 C22 118.98(19)
C19 C20 C21 135.48(19)
C22 C20 C21 105.43(17)
N41 C21 C20 135.03(18)
N41 C21 C11 117.18(17)
C20 C21 C11 107.43(16)
C16 C22 C12 123.1(2)
C16 C22 C20 122.9(2)
C12 C22 C20 113.95(18)
C37 C32 C33 120.25(18)
C37 C32 N31 120.62(17)
C33 C32 N31 119.01(17)
C34 C33 C32 119.58(19)
C34 C33 H33 120.2
C32 C33 H33 120.2
C33 C34 C35 120.54(18)
C33 C34 H34 119.7
C35 C34 H34 119.7
O38 C35 C36 124.74(18)
O38 C35 C34 115.47(17)
C36 C35 C34 119.78(18)
C35 C36 C37 119.59(18)
C35 C36 H36 120.2
C37 C36 H36 120.2
C32 C37 C36 120.25(18)
C32 C37 H37 119.9
C36 C37 H37 119.9
O38 C39 H39A 109.5
O38 C39 H39B 109.5
H39A C39 H39B 109.5
O38 C39 H39C 109.5
H39A C39 H39C 109.5
H39B C39 H39C 109.5
C43 C42 C47 119.91(18)
C43 C42 N41 121.16(18)
C47 C42 N41 118.91(17)
C42 C43 C44 120.1(2)
C42 C43 H43 119.9
C44 C43 H43 119.9
C45 C44 C43 120.0(2)
C45 C44 H44 120.0
C43 C44 H44 120.0
O48 C45 C44 125.2(2)
O48 C45 C46 115.46(19)
C44 C45 C46 119.34(19)
C47 C46 C45 120.7(2)
C47 C46 H46 119.6
C45 C46 H46 119.6
C46 C47 C42 119.67(19)
C46 C47 H47 120.2
C42 C47 H47 120.2
O48 C49 H49A 109.5
O48 C49 H49B 109.5
H49A C49 H49B 109.5
O48 C49 H49C 109.5
H49A C49 H49C 109.5
H49B C49 H49C 109.5
N51 C52 C53 178.9(3)
C52 C53 H53A 109.5
C52 C53 H53B 109.5
H53A C53 H53B 109.5
C52 C53 H53C 109.5
H53A C53 H53C 109.5
H53B C53 H53C 109.5
O74 S71 O73 117.4(5)
O74 S71 O72 113.9(4)
O73 S71 O72 117.8(5)
O74 S71 C75 106.1(4)
O73 S71 C75 95.3(5)
O72 S71 C75 102.1(4)
O84 S81 O82 110.7(5)
O84 S81 O83 111.6(5)
O82 S81 O83 115.4(5)
O84 S81 C85 100.4(6)
O82 S81 C85 108.6(5)
O83 S81 C85 109.0(5)
F86 C85 F88 109.5(12)
F86 C85 F87 105.2(10)
F88 C85 F87 104.0(10)
F86 C85 S81 113.8(8)
F88 C85 S81 111.6(8)
F87 C85 S81 112.1(13)
F77 C75 F78 104.9(6)
F77 C75 F76 106.0(7)
F78 C75 F76 106.0(7)
F77 C75 S71 112.7(7)
F78 C75 S71 115.3(6)
F76 C75 S71 111.2(5)

loop_
_geom_bond_atom_site_label_1
_geom_bond_atom_site_label_2
_geom_bond_distance
Mo C4 1.955(2)
Mo C6 1.957(2)
Mo N41 2.2077(16)
Mo C2 2.213(2)
Mo N51 2.2143(18)
Mo N31 2.2760(16)
Mo C3 2.316(2)
Mo C1 2.342(2)
O5 C4 1.154(3)
O7 C6 1.155(3)
O38 C35 1.364(2)
O38 C39 1.425(3)
O48 C45 1.355(3)
O48 C49 1.421(3)
N31 C11 1.286(3)
N31 C32 1.438(2)
N41 C21 1.288(3)
N41 C42 1.436(2)
N51 C52 1.130(3)
C1 C2 1.394(3)
C1 H1A 0.96(3)
C1 H1B 0.94(3)
C2 C3 1.401(3)
C2 H2 0.93(2)
C3 H3A 0.94(2)
C3 H3B 0.94(2)
C11 C12 1.468(3)
C11 C21 1.487(3)
C12 C13 1.376(3)
C12 C22 1.410(3)
C13 C14 1.410(3)
C13 H13 0.9300
C14 C15 1.365(4)
C14 H14 0.9300
C15 C16 1.415(3)
C15 H15 0.9300
C16 C22 1.402(3)
C16 C17 1.410(3)
C17 C18 1.370(4)
C17 H17 0.9300
C18 C19 1.407(3)
C18 H18 0.9300
C19 C20 1.371(3)
C19 H19 0.9300
C20 C22 1.421(3)
C20 C21 1.466(3)
C32 C37 1.374(3)
C32 C33 1.394(3)
C33 C34 1.374(3)
C33 H33 0.9300
C34 C35 1.389(3)
C34 H34 0.9300
C35 C36 1.387(3)
C36 C37 1.391(3)
C36 H36 0.9300
C37 H37 0.9300
C39 H39A 0.9600
C39 H39B 0.9600
C39 H39C 0.9600
C42 C43 1.379(3)
C42 C47 1.386(3)
C43 C44 1.386(3)
C43 H43 0.9300
C44 C45 1.381(3)
C44 H44 0.9300
C45 C46 1.386(3)
C46 C47 1.374(3)
C46 H46 0.9300
C47 H47 0.9300
C49 H49A 0.9600
C49 H49B 0.9600
C49 H49C 0.9600
C52 C53 1.462(3)
C53 H53A 0.9600
C53 H53B 0.9600
C53 H53C 0.9600
S71 O74 1.410(6)
S71 O73 1.410(7)
S71 O72 1.421(6)
S71 C75 1.740(10)
S81 O84 1.400(8)
S81 O82 1.418(7)
S81 O83 1.422(6)
S81 C85 1.788(14)
F86 C85 1.286(13)
F87 C85 1.331(12)
F88 C85 1.304(12)
F76 C75 1.353(9)
F77 C75 1.309(8)
F78 C75 1.323(8)

loop_
_geom_torsion_atom_site_label_1
_geom_torsion_atom_site_label_2
_geom_torsion_atom_site_label_3
_geom_torsion_atom_site_label_4
_geom_torsion
Mo C1 C2 C3 67.55(16)
C1 C2 C3 Mo -68.31(17)
C32 N31 C11 C12 2.5(3)
Mo N31 C11 C12 175.61(18)
C32 N31 C11 C21 -173.15(16)
Mo N31 C11 C21 -0.1(2)
N31 C11 C12 C13 5.3(4)
C21 C11 C12 C13 -178.8(2)
N31 C11 C12 C22 -173.4(2)
C21 C11 C12 C22 2.6(2)
C22 C12 C13 C14 0.5(3)
C11 C12 C13 C14 -177.9(2)
C12 C13 C14 C15 1.1(3)
C13 C14 C15 C16 -0.9(3)
C14 C15 C16 C22 -0.9(3)
C14 C15 C16 C17 178.2(2)
C22 C16 C17 C18 -1.6(3)
C15 C16 C17 C18 179.3(2)
C16 C17 C18 C19 0.1(4)
C17 C18 C19 C20 1.1(3)
C18 C19 C20 C22 -0.6(3)
C18 C19 C20 C21 174.8(2)
C42 N41 C21 C20 8.6(3)
Mo N41 C21 C20 -172.93(18)
C42 N41 C21 C11 -179.34(16)
Mo N41 C21 C11 -0.8(2)
C19 C20 C21 N41 -2.7(4)
C22 C20 C21 N41 173.2(2)
C19 C20 C21 C11 -175.3(2)
C22 C20 C21 C11 0.6(2)
N31 C11 C21 N41 0.6(3)
C12 C11 C21 N41 -176.17(17)
N31 C11 C21 C20 174.75(17)
C12 C11 C21 C20 -2.0(2)
C17 C16 C22 C12 -176.63(19)
C15 C16 C22 C12 2.6(3)
C17 C16 C22 C20 2.1(3)
C15 C16 C22 C20 -178.72(19)
C13 C12 C22 C16 -2.4(3)
C11 C12 C22 C16 176.45(18)
C13 C12 C22 C20 178.75(18)
C11 C12 C22 C20 -2.4(2)
C19 C20 C22 C16 -1.0(3)
C21 C20 C22 C16 -177.69(18)
C19 C20 C22 C12 177.84(18)
C21 C20 C22 C12 1.1(2)
C11 N31 C32 C37 -111.7(2)
Mo N31 C32 C37 76.1(2)
C11 N31 C32 C33 72.1(2)
Mo N31 C32 C33 -100.07(19)
C37 C32 C33 C34 0.1(3)
N31 C32 C33 C34 176.29(18)
C32 C33 C34 C35 -0.2(3)
C39 O38 C35 C36 -5.2(3)
C39 O38 C35 C34 173.9(2)
C33 C34 C35 O38 -178.47(18)
C33 C34 C35 C36 0.7(3)
O38 C35 C36 C37 178.00(18)
C34 C35 C36 C37 -1.1(3)
C33 C32 C37 C36 -0.5(3)
N31 C32 C37 C36 -176.63(18)
C35 C36 C37 C32 1.0(3)
C21 N41 C42 C43 61.9(3)
Mo N41 C42 C43 -116.52(19)
C21 N41 C42 C47 -116.3(2)
Mo N41 C42 C47 65.3(2)
C47 C42 C43 C44 3.5(3)
N41 C42 C43 C44 -174.67(19)
C42 C43 C44 C45 0.3(3)
C49 O48 C45 C44 -11.3(3)
C49 O48 C45 C46 168.8(2)
C43 C44 C45 O48 176.4(2)
C43 C44 C45 C46 -3.7(3)
O48 C45 C46 C47 -176.9(2)
C44 C45 C46 C47 3.2(3)
C45 C46 C47 C42 0.7(3)
C43 C42 C47 C46 -4.0(3)
N41 C42 C47 C46 174.22(18)
O84 S81 C85 F86 -56.7(11)
O82 S81 C85 F86 -172.8(10)
O83 S81 C85 F86 60.6(11)
O84 S81 C85 F88 67.8(10)
O82 S81 C85 F88 -48.3(11)
O83 S81 C85 F88 -174.9(8)
O84 S81 C85 F87 -175.9(8)
O82 S81 C85 F87 67.9(9)
O83 S81 C85 F87 -58.6(9)
O74 S71 C75 F77 -68.7(6)
O73 S71 C75 F77 170.7(6)
O72 S71 C75 F77 50.8(6)
O74 S71 C75 F78 51.7(6)
O73 S71 C75 F78 -68.8(6)
O72 S71 C75 F78 171.3(5)
O74 S71 C75 F76 172.4(5)
O73 S71 C75 F76 51.9(6)
O72 S71 C75 F76 -68.0(6)
